data_7134171
loop_
_publ_author_name
'Yang, Jingya'
'Wang, Shengyu'
'Han, Yating'
'Dong, Qi'
'Ma, Wantong'
'Zhou, Hongyan'

_publ_section_title
;
 Synergistic photocatalysis enables aerobic oxo-hydrazination of
 &#x3b1;-diazoacetates with azobenzenes.
;
_journal_issue 6
_journal_name_full 'Chemical communications (Cambridge, England)'
_journal_page_first 1188
_journal_page_last 1191
_journal_paper_doi 10.1039/d4cc05668j
_journal_volume 61
_journal_year 2025
_chemical_formula_moiety 'C16 H16 N2 O3'
_chemical_formula_sum 'C16 H16 N2 O3'
_chemical_formula_weight 284.31
_chemical_name_systematic 'Ethyl 2-(1,2-diphenylhydrazineyl)-2-oxoacetate'
_space_group_crystal_system orthorhombic
_space_group_IT_number 61
_space_group_name_Hall '-P 2ac 2ab'
_space_group_name_H-M_alt 'P b c a'
_atom_sites_solution_hydrogens mixed
_atom_sites_solution_primary dual
_audit_creation_date 2023-07-27
_audit_creation_method
;
Olex2 1.5-ac5-024
(compiled 2022.04.12 svn.rca3783a0 for Rigaku Oxford Diffraction, GUI svn.r6498)
;
_audit_update_record
;
2024-06-23 deposited with the CCDC.	2024-12-11 downloaded from the CCDC.
;
_cell_angle_alpha 90
_cell_angle_beta 90
_cell_angle_gamma 90
_cell_formula_units_Z 8
_cell_length_a 8.42770(10)
_cell_length_b 11.4571(2)
_cell_length_c 31.6448(6)
_cell_measurement_reflns_used 5988
_cell_measurement_temperature 304.62(10)
_cell_measurement_theta_max 76.1220
_cell_measurement_theta_min 2.7810
_cell_volume 3055.53(9)
_computing_cell_refinement 'CrysAlisPro 1.171.42.93a (Rigaku OD, 2023)'
_computing_data_collection 'CrysAlisPro 1.171.42.93a (Rigaku OD, 2023)'
_computing_data_reduction 'CrysAlisPro 1.171.42.93a (Rigaku OD, 2023)'
_computing_molecular_graphics 'Olex2 1.5-ac5-024 (Dolomanov et al., 2009)'
_computing_publication_material 'Olex2 1.5-ac5-024 (Dolomanov et al., 2009)'
_computing_structure_refinement 'SHELXL 2018/3 (Sheldrick, 2015)'
_computing_structure_solution 'SHELXT 2018/2 (Sheldrick, 2018)'
_diffrn_ambient_environment air
_diffrn_ambient_temperature 304.62(10)
_diffrn_detector 'Hybrid Pixel Array Detector'
_diffrn_detector_area_resol_mean 10.0000
_diffrn_detector_type HyPix
_diffrn_measured_fraction_theta_full 0.997
_diffrn_measured_fraction_theta_max 0.958
_diffrn_measurement_details
;
List of Runs (angles in degrees, time in seconds):

  # Type    Start    End  Width  t~exp~   \w     \q     \k     \f   Frames
#--------------------------------------------------------------------------
  1  \w   -115.00 -34.00   0.50    0.10    --  -46.61 -19.00  33.00  162
  2  \w   -132.00 -82.00   0.50    0.30    -- -102.00 -77.00 120.00  100
  3  \w   -170.00-135.00   0.50    0.30    -- -102.00 -77.00 120.00   70
  4  \w    -68.00 -43.00   0.50    0.30    -- -102.00  61.00-180.00   50
  5  \w   -106.00 -31.00   0.50    0.30    -- -102.00 105.00  -8.00  150
  6  \w    -15.00  29.00   0.50    0.10    --   46.61 -19.00-120.00   88
  7  \w     40.00  90.00   0.50    0.30    --  104.21 -94.00 -90.00  100
  8  \w     39.00  87.00   0.50    0.10    --   46.61-125.00-150.00   96
  9  \w     97.00 156.00   0.50    0.30    --  104.21  19.00-158.00  118
 10  \w     38.00  63.00   0.50    0.30    --  104.21 -61.00 -60.00   50
 11  \w     38.00 101.00   0.50    0.30    --  104.21-132.00 176.00  126
;
_diffrn_measurement_device 'four-circle diffractometer'
_diffrn_measurement_device_type 'XtaLAB Synergy R, DW system, HyPix'
_diffrn_measurement_method '\w scans'
_diffrn_orient_matrix_type 'CrysAlisPro convention (1999,Acta A55,543-557)'
_diffrn_orient_matrix_UB_11 0.0917763000
_diffrn_orient_matrix_UB_12 0.0156041000
_diffrn_orient_matrix_UB_13 -0.0417187000
_diffrn_orient_matrix_UB_21 -0.1509936000
_diffrn_orient_matrix_UB_22 -0.0306329000
_diffrn_orient_matrix_UB_23 -0.0250744000
_diffrn_orient_matrix_UB_31 -0.0466041000
_diffrn_orient_matrix_UB_32 0.1300388000
_diffrn_orient_matrix_UB_33 -0.0009081000
_diffrn_radiation_monochromator mirror
_diffrn_radiation_probe x-ray
_diffrn_radiation_type 'Cu K\a'
_diffrn_radiation_wavelength 1.54184
_diffrn_reflns_av_R_equivalents 0.0258
_diffrn_reflns_av_unetI/netI 0.0269
_diffrn_reflns_Laue_measured_fraction_full 0.997
_diffrn_reflns_Laue_measured_fraction_max 0.958
_diffrn_reflns_limit_h_max 10
_diffrn_reflns_limit_h_min -10
_diffrn_reflns_limit_k_max 14
_diffrn_reflns_limit_k_min -8
_diffrn_reflns_limit_l_max 31
_diffrn_reflns_limit_l_min -39
_diffrn_reflns_number 11023
_diffrn_reflns_point_group_measured_fraction_full 0.997
_diffrn_reflns_point_group_measured_fraction_max 0.958
_diffrn_reflns_theta_full 67.684
_diffrn_reflns_theta_max 75.915
_diffrn_reflns_theta_min 2.793
_diffrn_source 'Rotating-anode X-ray tube'
_diffrn_source_type 'Rigaku (Cu) X-ray Source'
_exptl_absorpt_coefficient_mu 0.709
_exptl_absorpt_correction_T_max 1.00000
_exptl_absorpt_correction_T_min 0.94692
_exptl_absorpt_correction_type multi-scan
_exptl_absorpt_process_details
;
CrysAlisPro 1.171.42.93a (Rigaku Oxford Diffraction, 2023)
Empirical absorption correction using spherical harmonics,
implemented in SCALE3 ABSPACK scaling algorithm.
;
_exptl_crystal_colour 'clear light colourless'
_exptl_crystal_colour_lustre clear
_exptl_crystal_colour_modifier light
_exptl_crystal_colour_primary colourless
_exptl_crystal_density_diffrn 1.236
_exptl_crystal_description plate
_exptl_crystal_F_000 1200
_exptl_crystal_size_max 0.15
_exptl_crystal_size_mid 0.12
_exptl_crystal_size_min 0.05
_refine_diff_density_max 0.135
_refine_diff_density_min -0.160
_refine_diff_density_rms 0.036
_refine_ls_extinction_method none
_refine_ls_goodness_of_fit_ref 1.040
_refine_ls_hydrogen_treatment mixed
_refine_ls_matrix_type full
_refine_ls_number_parameters 195
_refine_ls_number_reflns 3055
_refine_ls_number_restraints 0
_refine_ls_restrained_S_all 1.040
_refine_ls_R_factor_all 0.0479
_refine_ls_R_factor_gt 0.0403
_refine_ls_shift/su_max 0.001
_refine_ls_shift/su_mean 0.000
_refine_ls_structure_factor_coef Fsqd
_refine_ls_weighting_details 'w=1/[\s^2^(Fo^2^)+(0.0619P)^2^+0.3732P] where P=(Fo^2^+2Fc^2^)/3'
_refine_ls_weighting_scheme calc
_refine_ls_wR_factor_gt 0.1100
_refine_ls_wR_factor_ref 0.1164
_reflns_Friedel_coverage 0.000
_reflns_number_gt 2530
_reflns_number_total 3055
_reflns_threshold_expression 'I > 2\s(I)'
_cod_data_source_file d4cc05668j2.cif
_cod_data_source_block z124_0727_auto
_cod_database_code 7134171
_shelx_shelxl_version_number 2018/3
_shelx_space_group_comment
;
The symmetry employed for this shelxl refinement is uniquely defined
by the following loop, which should always be used as a source of
symmetry information in preference to the above space-group names.
They are only intended as comments.
;
_olex2_refinement_description
;
1. Fixed Uiso
 At 1.2 times of:
  All C(H) groups, All C(H,H) groups
 At 1.5 times of:
  All C(H,H,H) groups
2.a Secondary CH2 refined with riding coordinates:
 C7(H7A,H7B)
2.b Aromatic/amide H refined with riding coordinates:
 C2(H2A), C3(H3), C5(H5), C9(H9), C10(H10), C11(H11), C12(H12), C13(H13),
 C14(H14), C16(H16)
2.c Idealised Me refined as rotating group:
 C15(H15A,H15B,H15C)
;
_olex2_submission_special_instructions 'No special instructions were received'
_oxdiff_exptl_absorpt_empirical_details
;
Empirical correction (ABSPACK) includes:
- Absorption correction using spherical harmonics
- Frame scaling
;
_oxdiff_exptl_absorpt_empirical_full_max 1.181
_oxdiff_exptl_absorpt_empirical_full_min 0.800

loop_
_space_group_symop_operation_xyz
'x, y, z'
'-x+1/2, -y, z+1/2'
'-x, y+1/2, -z+1/2'
'x+1/2, -y+1/2, -z'
'-x, -y, -z'
'x-1/2, y, -z-1/2'
'x, -y-1/2, z-1/2'
'-x-1/2, y-1/2, z'

loop_
_atom_site_label
_atom_site_type_symbol
_atom_site_fract_x
_atom_site_fract_y
_atom_site_fract_z
_atom_site_U_iso_or_equiv
_atom_site_adp_type
_atom_site_occupancy
_atom_site_site_symmetry_order
_atom_site_calc_flag
_atom_site_refinement_flags_posn
_atom_site_refinement_flags_adp
_atom_site_refinement_flags_occupancy
_atom_site_disorder_assembly
_atom_site_disorder_group
O1 O 0.24101(14) 0.16628(8) 0.60587(3) 0.0637(3) Uani 1 1 d . . . . .
O2 O 0.40958(13) 0.23639(10) 0.69102(3) 0.0691(3) Uani 1 1 d . . . . .
O3 O 0.15892(12) 0.29956(11) 0.68380(3) 0.0673(3) Uani 1 1 d . . . . .
N1 N 0.35462(12) 0.34542(8) 0.60102(3) 0.0419(2) Uani 1 1 d . . . . .
N2 N 0.40509(12) 0.43959(8) 0.62618(3) 0.0430(2) Uani 1 1 d . . . . .
H2 H 0.3477(18) 0.5037(14) 0.6219(5) 0.056(4) Uiso 1 1 d . . . . .
C1 C 0.29430(14) 0.25432(10) 0.62220(4) 0.0424(3) Uani 1 1 d . . . . .
C2 C 0.77968(19) 0.58397(13) 0.65328(5) 0.0644(4) Uani 1 1 d . . . . .
H2A H 0.812493 0.653095 0.665964 0.077 Uiso 1 1 calc R U . . .
C3 C 0.2959(3) 0.45044(16) 0.49162(5) 0.0831(6) Uani 1 1 d . . . . .
H3 H 0.251717 0.514174 0.477728 0.100 Uiso 1 1 calc R U . . .
C4 C 0.57012(15) 0.45940(9) 0.62875(4) 0.0419(3) Uani 1 1 d . . . . .
C5 C 0.84189(19) 0.40122(15) 0.62198(6) 0.0705(4) Uani 1 1 d . . . . .
H5 H 0.916800 0.346583 0.613356 0.085 Uiso 1 1 calc R U . . .
C6 C 0.29850(15) 0.26518(11) 0.67015(4) 0.0454(3) Uani 1 1 d . . . . .
C7 C 0.1379(3) 0.3086(2) 0.72952(6) 0.1006(7) Uani 1 1 d . . . . .
H7A H 0.028827 0.290571 0.736805 0.121 Uiso 1 1 calc R U . . .
H7B H 0.206007 0.252385 0.743563 0.121 Uiso 1 1 calc R U . . .
C8 C 0.35898(15) 0.35140(10) 0.55549(4) 0.0458(3) Uani 1 1 d . . . . .
C9 C 0.89107(19) 0.50363(15) 0.64049(6) 0.0719(5) Uani 1 1 d . . . . .
H9 H 0.998617 0.518440 0.644312 0.086 Uiso 1 1 calc R U . . .
C10 C 0.62006(17) 0.56326(11) 0.64753(4) 0.0523(3) Uani 1 1 d . . . . .
H10 H 0.545811 0.618394 0.656150 0.063 Uiso 1 1 calc R U . . .
C11 C 0.4323(3) 0.26986(17) 0.48904(5) 0.0812(5) Uani 1 1 d . . . . .
H11 H 0.480016 0.210831 0.473376 0.097 Uiso 1 1 calc R U . . .
C12 C 0.68191(17) 0.37857(12) 0.61605(5) 0.0546(3) Uani 1 1 d . . . . .
H12 H 0.649881 0.309015 0.603535 0.066 Uiso 1 1 calc R U . . .
C13 C 0.3637(3) 0.36298(18) 0.46875(5) 0.0845(6) Uani 1 1 d . . . . .
H13 H 0.363608 0.366341 0.439387 0.101 Uiso 1 1 calc R U . . .
C14 C 0.4307(2) 0.26345(14) 0.53267(5) 0.0617(4) Uani 1 1 d . . . . .
H14 H 0.477427 0.200560 0.546462 0.074 Uiso 1 1 calc R U . . .
C15 C 0.1766(4) 0.4251(3) 0.74388(8) 0.1339(11) Uani 1 1 d . . . . .
H15A H 0.104686 0.480112 0.731352 0.201 Uiso 1 1 calc R U . . .
H15B H 0.283324 0.443915 0.735714 0.201 Uiso 1 1 calc R U . . .
H15C H 0.167548 0.428657 0.774093 0.201 Uiso 1 1 calc R U . . .
C16 C 0.2920(2) 0.44549(13) 0.53530(5) 0.0642(4) Uani 1 1 d . . . . .
H16 H 0.244725 0.505057 0.550795 0.077 Uiso 1 1 calc R U . . .

loop_
_atom_site_aniso_label
_atom_site_aniso_U_11
_atom_site_aniso_U_22
_atom_site_aniso_U_33
_atom_site_aniso_U_23
_atom_site_aniso_U_13
_atom_site_aniso_U_12
O1 0.0877(7) 0.0522(5) 0.0511(5) -0.0072(4) 0.0076(5) -0.0274(5)
O2 0.0722(7) 0.0847(7) 0.0503(5) 0.0010(5) -0.0082(5) 0.0254(6)
O3 0.0513(5) 0.1010(8) 0.0498(6) -0.0103(5) 0.0087(4) 0.0049(5)
N1 0.0502(5) 0.0382(5) 0.0372(5) -0.0037(4) -0.0024(4) -0.0064(4)
N2 0.0504(6) 0.0353(5) 0.0434(5) -0.0056(4) -0.0053(4) -0.0007(4)
C1 0.0452(6) 0.0399(6) 0.0421(6) -0.0025(5) 0.0020(5) -0.0030(5)
C2 0.0762(10) 0.0512(8) 0.0658(9) 0.0058(6) -0.0206(8) -0.0199(7)
C3 0.1253(17) 0.0730(10) 0.0510(8) 0.0151(8) -0.0197(9) -0.0157(10)
C4 0.0522(7) 0.0377(5) 0.0356(5) 0.0059(4) -0.0062(5) -0.0046(5)
C5 0.0535(8) 0.0740(10) 0.0839(11) -0.0004(8) -0.0076(8) 0.0040(7)
C6 0.0481(6) 0.0445(6) 0.0435(7) 0.0003(5) 0.0031(5) 0.0014(5)
C7 0.0942(14) 0.154(2) 0.0532(10) -0.0141(11) 0.0290(10) 0.0061(14)
C8 0.0526(7) 0.0474(6) 0.0374(6) -0.0011(5) -0.0020(5) -0.0119(5)
C9 0.0558(8) 0.0777(10) 0.0822(11) 0.0124(9) -0.0170(8) -0.0178(8)
C10 0.0659(8) 0.0400(6) 0.0511(7) -0.0002(5) -0.0105(6) -0.0059(6)
C11 0.1047(14) 0.0902(12) 0.0488(9) -0.0157(8) 0.0189(9) -0.0117(10)
C12 0.0556(7) 0.0465(7) 0.0617(8) -0.0035(6) -0.0081(6) -0.0001(6)
C13 0.1229(16) 0.0934(12) 0.0373(7) 0.0021(8) 0.0002(9) -0.0354(12)
C14 0.0734(9) 0.0648(8) 0.0470(7) -0.0062(6) 0.0066(7) -0.0002(7)
C15 0.140(2) 0.175(3) 0.0871(16) -0.0630(18) -0.0019(15) 0.015(2)
C16 0.0908(11) 0.0531(7) 0.0488(7) 0.0019(6) -0.0113(7) -0.0032(7)

loop_
_atom_type_symbol
_atom_type_description
_atom_type_scat_dispersion_real
_atom_type_scat_dispersion_imag
_atom_type_scat_source
C C 0.0181 0.0091 'International Tables Vol C Tables 4.2.6.8 and 6.1.1.4'
H H 0.0000 0.0000 'International Tables Vol C Tables 4.2.6.8 and 6.1.1.4'
N N 0.0311 0.0180 'International Tables Vol C Tables 4.2.6.8 and 6.1.1.4'
O O 0.0492 0.0322 'International Tables Vol C Tables 4.2.6.8 and 6.1.1.4'

loop_
_geom_angle_atom_site_label_1
_geom_angle_atom_site_label_2
_geom_angle_atom_site_label_3
_geom_angle
_geom_angle_site_symmetry_1
_geom_angle_site_symmetry_3
_geom_angle_publ_flag
C6 O3 C7 117.09(13) . . ?
N2 N1 C8 121.40(9) . . ?
C1 N1 N2 115.40(10) . . ?
C1 N1 C8 123.09(9) . . ?
N1 N2 C4 117.00(10) . . ?
O1 C1 N1 124.89(11) . . ?
O1 C1 C6 119.90(10) . . ?
N1 C1 C6 115.20(10) . . ?
C9 C2 C10 120.81(13) . . ?
C13 C3 C16 120.70(17) . . ?
C10 C4 N2 117.32(11) . . ?
C12 C4 N2 123.21(11) . . ?
C12 C4 C10 119.35(12) . . ?
C9 C5 C12 120.70(15) . . ?
O2 C6 O3 127.15(12) . . ?
O2 C6 C1 123.21(11) . . ?
O3 C6 C1 109.36(10) . . ?
C15 C7 O3 110.4(2) . . ?
C14 C8 N1 119.96(12) . . ?
C16 C8 N1 119.40(12) . . ?
C16 C8 C14 120.63(13) . . ?
C5 C9 C2 119.37(14) . . ?
C2 C10 C4 119.84(13) . . ?
C13 C11 C14 120.28(17) . . ?
C4 C12 C5 119.93(13) . . ?
C3 C13 C11 120.00(15) . . ?
C8 C14 C11 119.23(15) . . ?
C8 C16 C3 119.13(15) . . ?

loop_
_geom_bond_atom_site_label_1
_geom_bond_atom_site_label_2
_geom_bond_distance
_geom_bond_site_symmetry_2
_geom_bond_publ_flag
O1 C1 1.2191(15) . ?
O2 C6 1.1922(16) . ?
O3 C6 1.3136(16) . ?
O3 C7 1.461(2) . ?
N1 N2 1.4066(13) . ?
N1 C1 1.3406(15) . ?
N1 C8 1.4429(15) . ?
N2 C4 1.4116(16) . ?
C1 C6 1.5227(17) . ?
C2 C9 1.376(2) . ?
C2 C10 1.378(2) . ?
C3 C13 1.362(3) . ?
C3 C16 1.384(2) . ?
C4 C10 1.3951(17) . ?
C4 C12 1.3809(19) . ?
C5 C9 1.375(2) . ?
C5 C12 1.386(2) . ?
C7 C15 1.448(4) . ?
C8 C14 1.379(2) . ?
C8 C16 1.374(2) . ?
C11 C13 1.373(3) . ?
C11 C14 1.382(2) . ?
